data_1531926
loop_
_publ_author_name
'Nagata, Y.'
'Taniguchi, T.'
'Satho, M.'
'Tanaka, G.'
'Samata, H.'

_publ_section_title
;
 Magnetic properties of Sr2 Pd1-x Mx O3 (M = Co, Cu)
;
_journal_name_full 'Journal of Alloys Compd.'
_journal_page_first 50
_journal_page_last 56
_journal_volume 346
_journal_year 2002
_chemical_formula_sum 'O3 Pd Sr2'
_chemical_name_systematic 'Sr2 (Pd O3)'
_space_group_IT_number 71
_symmetry_space_group_name_Hall '-I 2 2'
_symmetry_space_group_name_H-M 'I m m m'
_cell_angle_alpha 90
_cell_angle_beta 90
_cell_angle_gamma 90
_cell_formula_units_Z 2
_cell_length_a 3.985
_cell_length_b 3.539
_cell_length_c 12.847
_cell_volume 181.180
_citation_journal_id_ASTM JALCEU
_cod_data_source_file Nagata_JALCEU_2002_572.cif
_cod_data_source_block O3Pd1Sr2
_cod_original_cell_volume 181.1801
_cod_original_formula_sum 'O3 Pd1 Sr2'
_cod_database_code 1531926

loop_
_symmetry_equiv_pos_as_xyz
x,y,z
-x,-y,z
x,-y,-z
-x,y,-z
-x,-y,-z
x,y,-z
-x,y,z
x,-y,z
x+1/2,y+1/2,z+1/2
-x+1/2,-y+1/2,z+1/2
x+1/2,-y+1/2,-z+1/2
-x+1/2,y+1/2,-z+1/2
-x+1/2,-y+1/2,-z+1/2
x+1/2,y+1/2,-z+1/2
-x+1/2,y+1/2,z+1/2
x+1/2,-y+1/2,z+1/2

loop_
_atom_site_label
_atom_site_type_symbol
_atom_site_fract_x
_atom_site_fract_y
_atom_site_fract_z
_atom_site_occupancy
_atom_site_U_iso_or_equiv
O1 O-2 0 0.5 0.5 1 0.0
Pd1 Pd+2 0 0 0 1 0.0
O2 O-2 0 0 0.161 1 0.0
Sr1 Sr+2 0 0 0.353 1 0.0
